data_4075542
loop_
_publ_author_name
'Ionkin, Alex S.'
'Marshall, William J.'
'Fish, Brian M.'

_publ_section_title
;
 Divalent Germanium and Tin Compounds Stabilized by Sterically Bulky
 P&#x2227;O, PO&#x2227;O, PS&#x2227;O, and PN&#x2227;O Ligands:&#x00A0;
 Synthesis and First Insights into Catalytic Application to Polyurethane
 Systems&#x2020;
;
_journal_issue 17
_journal_name_full Organometallics
_journal_page_first 4170
_journal_paper_doi 10.1021/om060355c
_journal_volume 25
_journal_year 2006
_chemical_formula_sum 'C27.5 H40 F12 O4 P2 Sn'
_chemical_formula_weight 843.22
_chemical_name_systematic
;
 ?
;
_space_group_IT_number 14
_symmetry_cell_setting monoclinic
_symmetry_space_group_name_Hall '-P 2ybc'
_symmetry_space_group_name_H-M 'P 1 21/c 1'
_atom_sites_solution_hydrogens geom
_atom_sites_solution_primary direct
_atom_sites_solution_secondary difmap
_audit_creation_method SHELXL-97
_cell_angle_alpha 90.00
_cell_angle_beta 92.505(2)
_cell_angle_gamma 90.00
_cell_formula_units_Z 4
_cell_length_a 21.039(3)
_cell_length_b 9.5275(16)
_cell_length_c 17.940(3)
_cell_measurement_temperature 293(2)
_cell_volume 3592.6(10)
_computing_cell_refinement 'Bruker XSCANS'
_computing_data_collection 'Bruker XSCANS'
_computing_data_reduction 'Bruker SHELXTL'
_computing_molecular_graphics 'Bruker SHELXTL'
_computing_publication_material 'Bruker SHELXTL'
_computing_structure_refinement 'SHELXL-97 (Sheldrick, 1997)'
_computing_structure_solution 'SHELXS-97 (Sheldrick, 1990)'
_diffrn_ambient_temperature 293(2)
_diffrn_measured_fraction_theta_full 0.994
_diffrn_measured_fraction_theta_max 0.994
_diffrn_measurement_device_type 'Bruker P4'
_diffrn_measurement_method '\w scans'
_diffrn_radiation_monochromator graphite
_diffrn_radiation_source 'fine-focus sealed tube'
_diffrn_radiation_type MoK\a
_diffrn_radiation_wavelength 0.71073
_diffrn_reflns_av_R_equivalents 0.0394
_diffrn_reflns_av_sigmaI/netI 0.0388
_diffrn_reflns_limit_h_max 28
_diffrn_reflns_limit_h_min -27
_diffrn_reflns_limit_k_max 12
_diffrn_reflns_limit_k_min -12
_diffrn_reflns_limit_l_max 24
_diffrn_reflns_limit_l_min -24
_diffrn_reflns_number 33939
_diffrn_reflns_theta_full 28.50
_diffrn_reflns_theta_max 28.50
_diffrn_reflns_theta_min 0.97
_exptl_absorpt_coefficient_mu 0.893
_exptl_absorpt_correction_type none
_exptl_crystal_colour colourless
_exptl_crystal_density_diffrn 1.559
_exptl_crystal_density_method 'not measured'
_exptl_crystal_description rectplate
_exptl_crystal_F_000 1700
_exptl_crystal_size_max 0.500
_exptl_crystal_size_mid 0.360
_exptl_crystal_size_min 0.080
_refine_diff_density_max 1.421
_refine_diff_density_min -0.788
_refine_diff_density_rms 0.078
_refine_ls_extinction_method none
_refine_ls_goodness_of_fit_ref 0.948
_refine_ls_hydrogen_treatment riding
_refine_ls_matrix_type full
_refine_ls_number_parameters 445
_refine_ls_number_reflns 9051
_refine_ls_number_restraints 0
_refine_ls_restrained_S_all 0.948
_refine_ls_R_factor_all 0.0495
_refine_ls_R_factor_gt 0.0348
_refine_ls_shift/su_max 0.001
_refine_ls_shift/su_mean 0.000
_refine_ls_structure_factor_coef Fsqd
_refine_ls_weighting_details 'calc w=1/[\s^2^(Fo^2^)+(0.0450P)^2^+3.5532P] where P=(Fo^2^+2Fc^2^)/3'
_refine_ls_weighting_scheme calc
_refine_ls_wR_factor_gt 0.0828
_refine_ls_wR_factor_ref 0.0919
_reflns_number_gt 7244
_reflns_number_total 9051
_reflns_threshold_expression >2sigma(I)
_cod_data_source_file om060355csi20060421_013607.cif
_cod_data_source_block 05206
_cod_depositor_comments
;
The following automatic conversions were performed:

'_symmetry_cell_setting' value 'Monoclinic' changed to 'monoclinic'
according to /home/saulius/struct/CIF-dictionaries/cif_core.dic
dictionary named 'cif_core.dic' version 2.4.1 from 2010-06-29.

Automatic conversion script
Id: cif_fix_values 1715 2011-07-08 13:25:40Z adriana 
;
_cod_original_sg_symbol_H-M P2(1)/c
_cod_original_formula_sum 'C27.50 H40 F12 O4 P2 Sn'
_cod_database_code 4075542

loop_
_symmetry_equiv_pos_as_xyz
'x, y, z'
'-x, y+1/2, -z+1/2'
'-x, -y, -z'
'x, -y-1/2, z-1/2'

loop_
_atom_site_label
_atom_site_type_symbol
_atom_site_fract_x
_atom_site_fract_y
_atom_site_fract_z
_atom_site_U_iso_or_equiv
_atom_site_adp_type
_atom_site_occupancy
_atom_site_symmetry_multiplicity
_atom_site_calc_flag
_atom_site_refinement_flags
Sn1 Sn 0.262723(8) 0.820121(18) 0.193197(9) 0.02686(6) Uani 1 1 d .
P1 P 0.34504(3) 1.11168(8) 0.13343(4) 0.03224(15) Uani 1 1 d .
P2 P 0.17844(3) 0.74658(7) 0.34973(3) 0.02463(13) Uani 1 1 d .
F1 F 0.39301(9) 1.0891(2) 0.36464(10) 0.0533(5) Uani 1 1 d .
F2 F 0.48465(8) 1.0142(2) 0.33484(10) 0.0520(5) Uani 1 1 d .
F3 F 0.41837(9) 0.8751(2) 0.38554(10) 0.0535(5) Uani 1 1 d .
F4 F 0.40546(9) 0.77532(19) 0.16133(10) 0.0459(4) Uani 1 1 d .
F5 F 0.49155(9) 0.8316(2) 0.22250(13) 0.0583(5) Uani 1 1 d .
F6 F 0.42283(11) 0.69884(19) 0.27244(13) 0.0608(6) Uani 1 1 d .
F7 F 0.13362(9) 1.16933(16) 0.30375(10) 0.0441(4) Uani 1 1 d .
F8 F 0.10905(10) 1.17804(19) 0.18690(10) 0.0505(5) Uani 1 1 d .
F9 F 0.04186(8) 1.09878(19) 0.26280(9) 0.0431(4) Uani 1 1 d .
F10 F 0.10639(10) 0.9425(2) 0.10853(9) 0.0541(5) Uani 1 1 d .
F11 F 0.03434(8) 0.8665(2) 0.17968(10) 0.0492(5) Uani 1 1 d .
F12 F 0.11944(8) 0.74641(18) 0.16558(9) 0.0400(4) Uani 1 1 d .
O1 O 0.29667(10) 0.9980(2) 0.11853(11) 0.0425(5) Uani 1 1 d .
O2 O 0.33083(8) 0.90939(19) 0.26789(10) 0.0297(4) Uani 1 1 d .
O3 O 0.22666(10) 0.7046(2) 0.29556(11) 0.0365(4) Uani 1 1 d .
O4 O 0.19519(8) 0.96839(18) 0.22591(9) 0.0274(4) Uani 1 1 d .
C1 C 0.40670(12) 1.0686(3) 0.20582(15) 0.0309(5) Uani 1 1 d .
H1A H 0.4460 1.0502 0.1813 0.037 Uiso 1 1 calc R
H1B H 0.4137 1.1510 0.2368 0.037 Uiso 1 1 calc R
C2 C 0.39358(12) 0.9413(3) 0.25822(15) 0.0303(5) Uani 1 1 d .
C3 C 0.42288(14) 0.9791(3) 0.33619(17) 0.0404(7) Uani 1 1 d .
C4 C 0.42886(14) 0.8116(3) 0.22883(18) 0.0392(7) Uani 1 1 d .
C5 C 0.30601(15) 1.2750(3) 0.1645(2) 0.0429(7) Uani 1 1 d .
C6 C 0.28857(16) 1.2546(3) 0.24544(19) 0.0478(8) Uani 1 1 d .
H6A H 0.2607 1.3288 0.2596 0.072 Uiso 1 1 calc R
H6B H 0.3265 1.2563 0.2771 0.072 Uiso 1 1 calc R
H6C H 0.2676 1.1659 0.2505 0.072 Uiso 1 1 calc R
C7 C 0.24360(17) 1.2922(4) 0.1177(2) 0.0626(11) Uani 1 1 d .
H7A H 0.2203 1.3707 0.1360 0.094 Uiso 1 1 calc R
H7B H 0.2185 1.2085 0.1214 0.094 Uiso 1 1 calc R
H7C H 0.2530 1.3081 0.0665 0.094 Uiso 1 1 calc R
C8 C 0.34731(19) 1.4068(4) 0.1579(3) 0.0746(13) Uani 1 1 d .
H8A H 0.3260 1.4856 0.1788 0.112 Uiso 1 1 calc R
H8B H 0.3544 1.4247 0.1062 0.112 Uiso 1 1 calc R
H8C H 0.3874 1.3924 0.1844 0.112 Uiso 1 1 calc R
C9 C 0.38892(14) 1.1316(3) 0.04617(17) 0.0410(7) Uani 1 1 d .
C10 C 0.34227(18) 1.1813(4) -0.0169(2) 0.0613(10) Uani 1 1 d .
H10A H 0.3622 1.1739 -0.0638 0.092 Uiso 1 1 calc R
H10B H 0.3308 1.2773 -0.0083 0.092 Uiso 1 1 calc R
H10C H 0.3048 1.1239 -0.0177 0.092 Uiso 1 1 calc R
C11 C 0.44618(17) 1.2320(4) 0.0524(2) 0.0545(9) Uani 1 1 d .
H11A H 0.4671 1.2335 0.0059 0.082 Uiso 1 1 calc R
H11B H 0.4754 1.2005 0.0914 0.082 Uiso 1 1 calc R
H11C H 0.4317 1.3248 0.0638 0.082 Uiso 1 1 calc R
C12 C 0.41225(16) 0.9846(4) 0.02621(18) 0.0503(8) Uani 1 1 d .
H12A H 0.4307 0.9871 -0.0218 0.075 Uiso 1 1 calc R
H12B H 0.3770 0.9205 0.0247 0.075 Uiso 1 1 calc R
H12C H 0.4436 0.9541 0.0632 0.075 Uiso 1 1 calc R
C13 C 0.11707(12) 0.8685(3) 0.31253(13) 0.0244(5) Uani 1 1 d .
H13A H 0.0783 0.8155 0.3025 0.029 Uiso 1 1 calc R
H13B H 0.1085 0.9362 0.3512 0.029 Uiso 1 1 calc R
C14 C 0.13244(12) 0.9511(3) 0.24017(12) 0.0245(5) Uani 1 1 d .
C15 C 0.10380(13) 1.0997(3) 0.24781(14) 0.0316(6) Uani 1 1 d .
C16 C 0.09732(13) 0.8768(3) 0.17319(14) 0.0342(6) Uani 1 1 d .
C17 C 0.13292(13) 0.5856(3) 0.37282(15) 0.0333(6) Uani 1 1 d .
C18 C 0.11362(15) 0.5178(3) 0.29710(17) 0.0426(7) Uani 1 1 d .
H18A H 0.0925 0.4301 0.3054 0.064 Uiso 1 1 calc R
H18B H 0.1509 0.5015 0.2694 0.064 Uiso 1 1 calc R
H18C H 0.0853 0.5795 0.2693 0.064 Uiso 1 1 calc R
C19 C 0.07238(15) 0.6131(3) 0.41584(17) 0.0420(7) Uani 1 1 d .
H19A H 0.0504 0.5261 0.4230 0.063 Uiso 1 1 calc R
H19B H 0.0451 0.6765 0.3878 0.063 Uiso 1 1 calc R
H19C H 0.0839 0.6539 0.4635 0.063 Uiso 1 1 calc R
C20 C 0.17693(16) 0.4820(3) 0.4159(2) 0.0499(8) Uani 1 1 d .
H20A H 0.1563 0.3924 0.4187 0.075 Uiso 1 1 calc R
H20B H 0.1860 0.5170 0.4654 0.075 Uiso 1 1 calc R
H20C H 0.2159 0.4720 0.3906 0.075 Uiso 1 1 calc R
C21 C 0.21732(13) 0.8331(3) 0.43251(13) 0.0271(5) Uani 1 1 d .
C22 C 0.17413(16) 0.8414(3) 0.49895(14) 0.0397(7) Uani 1 1 d .
H22A H 0.1938 0.8993 0.5372 0.060 Uiso 1 1 calc R
H22B H 0.1676 0.7489 0.5183 0.060 Uiso 1 1 calc R
H22C H 0.1339 0.8814 0.4830 0.060 Uiso 1 1 calc R
C23 C 0.27865(14) 0.7532(3) 0.45365(16) 0.0414(7) Uani 1 1 d .
H23A H 0.3027 0.8046 0.4913 0.062 Uiso 1 1 calc R
H23B H 0.3035 0.7427 0.4103 0.062 Uiso 1 1 calc R
H23C H 0.2682 0.6622 0.4726 0.062 Uiso 1 1 calc R
C24 C 0.23546(15) 0.9826(3) 0.40925(14) 0.0362(6) Uani 1 1 d .
H24A H 0.2633 1.0234 0.4472 0.054 Uiso 1 1 calc R
H24B H 0.1977 1.0387 0.4030 0.054 Uiso 1 1 calc R
H24C H 0.2568 0.9792 0.3630 0.054 Uiso 1 1 calc R
C25 C 0.06571(19) 0.3295(4) 0.0221(2) 0.0607(10) Uani 1 1 d .
C26 C 0.0510(3) 0.4356(7) 0.0815(3) 0.0488(16) Uani 0.50 1 d P
C27 C 0.00854(16) 0.5410(4) 0.06289(17) 0.0462(8) Uani 1 1 d .
C28 C 0.0215(3) 0.4384(6) 0.0025(3) 0.0431(14) Uani 0.52 1 d P
C29 C 0.0341(4) 0.3542(8) -0.0438(4) 0.0521(18) Uani 0.50 1 d P

loop_
_atom_site_aniso_label
_atom_site_aniso_U_11
_atom_site_aniso_U_22
_atom_site_aniso_U_33
_atom_site_aniso_U_23
_atom_site_aniso_U_13
_atom_site_aniso_U_12
Sn1 0.02248(10) 0.02999(10) 0.02812(9) 0.00021(7) 0.00127(6) 0.00328(7)
P1 0.0216(3) 0.0290(4) 0.0457(4) 0.0053(3) -0.0035(3) -0.0016(3)
P2 0.0234(3) 0.0241(3) 0.0261(3) -0.0020(2) -0.0025(2) 0.0034(2)
F1 0.0471(12) 0.0625(13) 0.0492(10) -0.0169(9) -0.0112(8) 0.0064(9)
F2 0.0275(9) 0.0691(13) 0.0582(11) 0.0042(9) -0.0112(8) -0.0094(9)
F3 0.0441(11) 0.0673(13) 0.0481(10) 0.0179(9) -0.0094(8) -0.0041(10)
F4 0.0404(10) 0.0399(10) 0.0579(11) -0.0119(8) 0.0065(8) 0.0055(8)
F5 0.0244(10) 0.0519(12) 0.0988(16) -0.0080(10) 0.0039(10) 0.0118(8)
F6 0.0721(15) 0.0328(10) 0.0780(14) 0.0152(9) 0.0104(11) 0.0157(9)
F7 0.0533(11) 0.0273(9) 0.0513(10) -0.0068(7) -0.0024(8) 0.0090(8)
F8 0.0600(13) 0.0462(11) 0.0463(10) 0.0225(8) 0.0144(9) 0.0195(9)
F9 0.0331(9) 0.0462(10) 0.0508(9) 0.0057(8) 0.0119(7) 0.0177(8)
F10 0.0682(13) 0.0711(13) 0.0226(7) 0.0050(8) -0.0032(8) 0.0021(10)
F11 0.0252(9) 0.0738(13) 0.0479(10) -0.0143(9) -0.0080(7) 0.0024(8)
F12 0.0380(10) 0.0466(10) 0.0349(8) -0.0160(7) -0.0031(7) 0.0029(8)
O1 0.0357(12) 0.0474(13) 0.0439(11) 0.0061(9) -0.0025(9) -0.0083(9)
O2 0.0211(9) 0.0330(10) 0.0350(9) 0.0011(7) 0.0003(7) -0.0001(7)
O3 0.0343(11) 0.0355(11) 0.0398(10) -0.0013(8) 0.0022(8) 0.0023(8)
O4 0.0222(9) 0.0301(9) 0.0302(8) 0.0016(7) 0.0045(7) 0.0020(7)
C1 0.0200(13) 0.0282(13) 0.0441(14) 0.0010(11) -0.0024(10) -0.0002(10)
C2 0.0198(13) 0.0289(13) 0.0421(14) 0.0007(11) -0.0011(10) 0.0027(10)
C3 0.0272(15) 0.0472(18) 0.0460(16) 0.0021(13) -0.0066(12) -0.0006(13)
C4 0.0256(14) 0.0334(15) 0.0587(18) 0.0045(13) 0.0028(12) 0.0064(12)
C5 0.0301(16) 0.0287(14) 0.070(2) 0.0128(14) 0.0041(14) 0.0041(12)
C6 0.0415(19) 0.0352(17) 0.067(2) -0.0054(15) 0.0028(15) 0.0104(14)
C7 0.037(2) 0.068(2) 0.082(3) 0.032(2) 0.0038(18) 0.0183(17)
C8 0.055(2) 0.0260(17) 0.145(4) 0.011(2) 0.027(3) -0.0001(16)
C9 0.0296(16) 0.0472(17) 0.0460(16) 0.0073(13) -0.0005(12) -0.0084(13)
C10 0.049(2) 0.080(3) 0.054(2) 0.0191(18) -0.0059(16) -0.0107(19)
C11 0.043(2) 0.058(2) 0.063(2) 0.0073(17) 0.0080(16) -0.0164(17)
C12 0.0399(19) 0.064(2) 0.0471(17) -0.0069(15) 0.0050(14) -0.0079(16)
C13 0.0248(13) 0.0241(12) 0.0245(10) 0.0008(9) 0.0019(9) 0.0053(10)
C14 0.0215(12) 0.0294(13) 0.0227(10) 0.0006(9) 0.0011(9) 0.0058(10)
C15 0.0313(14) 0.0329(14) 0.0308(12) 0.0056(10) 0.0052(10) 0.0080(11)
C16 0.0286(14) 0.0487(17) 0.0251(11) -0.0016(11) -0.0008(10) 0.0043(12)
C17 0.0296(15) 0.0272(13) 0.0427(14) 0.0029(11) -0.0034(11) -0.0005(11)
C18 0.0363(17) 0.0317(15) 0.0591(18) -0.0115(13) -0.0057(14) -0.0010(12)
C19 0.0358(17) 0.0398(17) 0.0508(17) 0.0082(13) 0.0062(13) -0.0067(13)
C20 0.046(2) 0.0336(16) 0.069(2) 0.0146(15) -0.0109(16) 0.0007(14)
C21 0.0297(14) 0.0306(13) 0.0206(10) 0.0014(9) -0.0030(9) -0.0015(10)
C22 0.0466(18) 0.0494(18) 0.0235(12) -0.0021(11) 0.0048(11) -0.0044(14)
C23 0.0331(16) 0.0495(18) 0.0404(15) 0.0013(13) -0.0130(12) -0.0013(13)
C24 0.0436(17) 0.0356(15) 0.0288(12) -0.0008(11) -0.0048(11) -0.0096(12)
C25 0.052(2) 0.059(2) 0.071(2) 0.0164(18) 0.0040(18) -0.0043(18)
C26 0.058(4) 0.054(4) 0.035(3) 0.005(3) 0.000(3) -0.019(3)
C27 0.047(2) 0.052(2) 0.0396(15) 0.0014(14) 0.0067(14) -0.0089(16)
C28 0.039(3) 0.046(3) 0.046(3) 0.009(3) 0.010(3) -0.011(3)
C29 0.055(4) 0.056(4) 0.048(3) -0.017(3) 0.022(3) -0.020(3)

loop_
_atom_type_symbol
_atom_type_description
_atom_type_scat_dispersion_real
_atom_type_scat_dispersion_imag
_atom_type_scat_source
C C 0.0033 0.0016 'International Tables Vol C Tables 4.2.6.8 and 6.1.1.4'
H H 0.0000 0.0000 'International Tables Vol C Tables 4.2.6.8 and 6.1.1.4'
F F 0.0171 0.0103 'International Tables Vol C Tables 4.2.6.8 and 6.1.1.4'
O O 0.0106 0.0060 'International Tables Vol C Tables 4.2.6.8 and 6.1.1.4'
P P 0.1023 0.0942 'International Tables Vol C Tables 4.2.6.8 and 6.1.1.4'
Sn Sn -0.6537 1.4246 'International Tables Vol C Tables 4.2.6.8 and 6.1.1.4'

loop_
_geom_angle_atom_site_label_1
_geom_angle_atom_site_label_2
_geom_angle_atom_site_label_3
_geom_angle
_geom_angle_site_symmetry_1
_geom_angle_site_symmetry_3
O2 Sn1 O4 90.02(7) . .
O2 Sn1 O1 81.50(7) . .
O4 Sn1 O1 84.16(7) . .
O2 Sn1 O3 85.64(7) . .
O4 Sn1 O3 81.27(7) . .
O1 Sn1 O3 160.51(7) . .
O1 P1 C1 114.56(12) . .
O1 P1 C5 110.65(14) . .
C1 P1 C5 106.40(14) . .
O1 P1 C9 106.31(13) . .
C1 P1 C9 104.83(13) . .
C5 P1 C9 114.16(15) . .
O3 P2 C13 114.82(11) . .
O3 P2 C21 110.61(12) . .
C13 P2 C21 106.71(12) . .
O3 P2 C17 107.17(12) . .
C13 P2 C17 103.93(12) . .
C21 P2 C17 113.59(12) . .
P1 O1 Sn1 130.90(12) . .
C2 O2 Sn1 129.97(16) . .
P2 O3 Sn1 130.60(12) . .
C14 O4 Sn1 129.87(16) . .
C2 C1 P1 117.30(18) . .
O2 C2 C4 110.2(2) . .
O2 C2 C3 106.5(2) . .
C4 C2 C3 108.4(2) . .
O2 C2 C1 116.3(2) . .
C4 C2 C1 108.3(2) . .
C3 C2 C1 106.8(2) . .
F1 C3 F3 106.3(3) . .
F1 C3 F2 106.5(3) . .
F3 C3 F2 107.1(2) . .
F1 C3 C2 110.7(2) . .
F3 C3 C2 112.9(2) . .
F2 C3 C2 112.9(2) . .
F4 C4 F6 106.4(2) . .
F4 C4 F5 106.6(3) . .
F6 C4 F5 106.4(2) . .
F4 C4 C2 110.7(2) . .
F6 C4 C2 112.5(3) . .
F5 C4 C2 113.8(2) . .
C6 C5 C8 109.8(3) . .
C6 C5 C7 107.3(3) . .
C8 C5 C7 110.1(3) . .
C6 C5 P1 107.9(2) . .
C8 C5 P1 113.8(2) . .
C7 C5 P1 107.7(3) . .
C12 C9 C11 109.1(3) . .
C12 C9 C10 108.1(3) . .
C11 C9 C10 109.5(3) . .
C12 C9 P1 106.2(2) . .
C11 C9 P1 114.7(2) . .
C10 C9 P1 109.0(2) . .
C14 C13 P2 116.84(17) . .
O4 C14 C15 106.8(2) . .
O4 C14 C16 109.94(19) . .
C15 C14 C16 108.2(2) . .
O4 C14 C13 116.92(19) . .
C15 C14 C13 106.95(18) . .
C16 C14 C13 107.7(2) . .
F8 C15 F7 106.5(2) . .
F8 C15 F9 106.5(2) . .
F7 C15 F9 106.3(2) . .
F8 C15 C14 113.2(2) . .
F7 C15 C14 110.4(2) . .
F9 C15 C14 113.4(2) . .
F12 C16 F11 106.9(2) . .
F12 C16 F10 106.4(2) . .
F11 C16 F10 106.8(2) . .
F12 C16 C14 110.3(2) . .
F11 C16 C14 113.9(2) . .
F10 C16 C14 112.1(2) . .
C20 C17 C19 110.5(2) . .
C20 C17 C18 107.7(2) . .
C19 C17 C18 108.7(2) . .
C20 C17 P2 109.6(2) . .
C19 C17 P2 114.5(2) . .
C18 C17 P2 105.50(19) . .
C23 C21 C22 110.8(2) . .
C23 C21 C24 108.1(2) . .
C22 C21 C24 109.0(2) . .
C23 C21 P2 108.33(18) . .
C22 C21 P2 112.94(19) . .
C24 C21 P2 107.47(16) . .
C29 C25 C28 50.8(4) . .
C29 C25 C26 113.1(5) . .
C28 C25 C26 62.3(4) . .
C27 C26 C25 117.9(5) . .
C27 C26 C28 61.8(4) . .
C25 C26 C28 56.1(4) . .
C28 C27 C26 127.2(5) 3_565 .
C28 C27 C29 52.4(4) 3_565 3_565
C26 C27 C29 179.6(5) . 3_565
C28 C27 C28 63.2(5) 3_565 .
C26 C27 C28 64.0(4) . .
C29 C27 C28 115.6(4) 3_565 .
C29 C28 C27 66.1(5) . 3_565
C29 C28 C25 61.3(5) . .
C27 C28 C25 127.4(5) 3_565 .
C29 C28 C28 130.1(8) . 3_565
C27 C28 C28 64.0(5) 3_565 3_565
C25 C28 C28 168.5(8) . 3_565
C29 C28 C27 177.1(7) . .
C27 C28 C27 116.8(5) 3_565 .
C25 C28 C27 115.8(5) . .
C28 C28 C27 52.8(4) 3_565 .
C29 C28 C26 122.9(7) . .
C27 C28 C26 171.0(6) 3_565 .
C25 C28 C26 61.6(4) . .
C28 C28 C26 107.0(7) 3_565 .
C27 C28 C26 54.2(4) . .
C28 C29 C25 67.9(5) . .
C28 C29 C27 61.5(5) . 3_565
C25 C29 C27 129.4(5) . 3_565

loop_
_geom_bond_atom_site_label_1
_geom_bond_atom_site_label_2
_geom_bond_distance
_geom_bond_site_symmetry_2
Sn1 O2 2.0987(18) .
Sn1 O4 2.1051(17) .
Sn1 O1 2.293(2) .
Sn1 O3 2.298(2) .
P1 O1 1.502(2) .
P1 C1 1.841(3) .
P1 C5 1.856(3) .
P1 C9 1.861(3) .
P2 O3 1.490(2) .
P2 C13 1.840(2) .
P2 C21 1.857(2) .
P2 C17 1.864(3) .
F1 C3 1.335(4) .
F2 C3 1.343(3) .
F3 C3 1.335(3) .
F4 C4 1.333(4) .
F5 C4 1.342(3) .
F6 C4 1.338(3) .
F7 C15 1.336(3) .
F8 C15 1.332(3) .
F9 C15 1.342(3) .
F10 C16 1.339(3) .
F11 C16 1.339(3) .
F12 C16 1.336(3) .
O2 C2 1.373(3) .
O4 C14 1.366(3) .
C1 C2 1.566(4) .
C2 C4 1.546(4) .
C2 C3 1.546(4) .
C5 C6 1.526(5) .
C5 C8 1.535(5) .
C5 C7 1.536(5) .
C9 C12 1.531(5) .
C9 C11 1.539(4) .
C9 C10 1.539(5) .
C13 C14 1.564(3) .
C14 C15 1.547(4) .
C14 C16 1.553(3) .
C17 C20 1.539(4) .
C17 C19 1.540(4) .
C17 C18 1.543(4) .
C21 C23 1.531(4) .
C21 C22 1.532(4) .
C21 C24 1.537(4) .
C25 C29 1.352(9) .
C25 C28 1.427(7) .
C25 C26 1.512(8) .
C26 C27 1.375(8) .
C26 C28 1.523(9) .
C27 C28 1.323(7) 3_565
C27 C29 1.376(9) 3_565
C27 C28 1.493(7) .
C28 C29 1.193(9) .
C28 C27 1.323(7) 3_565
C28 C28 1.483(13) 3_565
C29 C27 1.376(9) 3_565

loop_
_geom_torsion_atom_site_label_1
_geom_torsion_atom_site_label_2
_geom_torsion_atom_site_label_3
_geom_torsion_atom_site_label_4
_geom_torsion
_geom_torsion_site_symmetry_1
_geom_torsion_site_symmetry_4
C1 P1 O1 Sn1 25.4(2) . .
C5 P1 O1 Sn1 -94.86(19) . .
C9 P1 O1 Sn1 140.67(17) . .
O2 Sn1 O1 P1 -1.40(17) . .
O4 Sn1 O1 P1 89.50(17) . .
O3 Sn1 O1 P1 47.8(3) . .
O4 Sn1 O2 C2 -135.9(2) . .
O1 Sn1 O2 C2 -51.8(2) . .
O3 Sn1 O2 C2 142.8(2) . .
C13 P2 O3 Sn1 26.95(19) . .
C21 P2 O3 Sn1 -93.88(16) . .
C17 P2 O3 Sn1 141.81(14) . .
O2 Sn1 O3 P2 89.21(16) . .
O4 Sn1 O3 P2 -1.48(15) . .
O1 Sn1 O3 P2 40.5(3) . .
O2 Sn1 O4 C14 -137.70(18) . .
O1 Sn1 O4 C14 140.85(19) . .
O3 Sn1 O4 C14 -52.12(18) . .
O1 P1 C1 C2 -15.7(2) . .
C5 P1 C1 C2 106.9(2) . .
C9 P1 C1 C2 -131.8(2) . .
Sn1 O2 C2 C4 -52.5(3) . .
Sn1 O2 C2 C3 -169.86(17) . .
Sn1 O2 C2 C1 71.3(3) . .
P1 C1 C2 O2 -26.0(3) . .
P1 C1 C2 C4 98.7(2) . .
P1 C1 C2 C3 -144.7(2) . .
O2 C2 C3 F1 -60.2(3) . .
C4 C2 C3 F1 -178.7(2) . .
C1 C2 C3 F1 64.8(3) . .
O2 C2 C3 F3 58.9(3) . .
C4 C2 C3 F3 -59.6(3) . .
C1 C2 C3 F3 -176.2(2) . .
O2 C2 C3 F2 -179.4(2) . .
C4 C2 C3 F2 62.0(3) . .
C1 C2 C3 F2 -54.5(3) . .
O2 C2 C4 F4 64.1(3) . .
C3 C2 C4 F4 -179.7(2) . .
C1 C2 C4 F4 -64.1(3) . .
O2 C2 C4 F6 -54.8(3) . .
C3 C2 C4 F6 61.4(3) . .
C1 C2 C4 F6 177.0(2) . .
O2 C2 C4 F5 -175.9(2) . .
C3 C2 C4 F5 -59.7(3) . .
C1 C2 C4 F5 55.9(3) . .
O1 P1 C5 C6 75.7(2) . .
C1 P1 C5 C6 -49.3(2) . .
C9 P1 C5 C6 -164.4(2) . .
O1 P1 C5 C8 -162.2(3) . .
C1 P1 C5 C8 72.7(3) . .
C9 P1 C5 C8 -42.4(3) . .
O1 P1 C5 C7 -39.9(3) . .
C1 P1 C5 C7 -164.9(2) . .
C9 P1 C5 C7 80.0(2) . .
O1 P1 C9 C12 -52.7(2) . .
C1 P1 C9 C12 69.0(2) . .
C5 P1 C9 C12 -175.0(2) . .
O1 P1 C9 C11 -173.4(2) . .
C1 P1 C9 C11 -51.7(3) . .
C5 P1 C9 C11 64.4(3) . .
O1 P1 C9 C10 63.5(3) . .
C1 P1 C9 C10 -174.8(2) . .
C5 P1 C9 C10 -58.8(3) . .
O3 P2 C13 C14 -18.7(2) . .
C21 P2 C13 C14 104.28(19) . .
C17 P2 C13 C14 -135.40(19) . .
Sn1 O4 C14 C15 -169.95(14) . .
Sn1 O4 C14 C16 -52.8(3) . .
Sn1 O4 C14 C13 70.3(3) . .
P2 C13 C14 O4 -23.6(3) . .
P2 C13 C14 C15 -143.23(18) . .
P2 C13 C14 C16 100.7(2) . .
O4 C14 C15 F8 59.2(3) . .
C16 C14 C15 F8 -59.1(3) . .
C13 C14 C15 F8 -174.9(2) . .
O4 C14 C15 F7 -60.2(2) . .
C16 C14 C15 F7 -178.5(2) . .
C13 C14 C15 F7 65.8(3) . .
O4 C14 C15 F9 -179.35(19) . .
C16 C14 C15 F9 62.3(3) . .
C13 C14 C15 F9 -53.4(3) . .
O4 C14 C16 F12 65.2(3) . .
C15 C14 C16 F12 -178.4(2) . .
C13 C14 C16 F12 -63.2(3) . .
O4 C14 C16 F11 -174.5(2) . .
C15 C14 C16 F11 -58.2(3) . .
C13 C14 C16 F11 57.0(3) . .
O4 C14 C16 F10 -53.1(3) . .
C15 C14 C16 F10 63.2(3) . .
C13 C14 C16 F10 178.4(2) . .
O3 P2 C17 C20 66.8(2) . .
C13 P2 C17 C20 -171.3(2) . .
C21 P2 C17 C20 -55.7(2) . .
O3 P2 C17 C19 -168.4(2) . .
C13 P2 C17 C19 -46.5(2) . .
C21 P2 C17 C19 69.1(2) . .
O3 P2 C17 C18 -48.9(2) . .
C13 P2 C17 C18 73.0(2) . .
C21 P2 C17 C18 -171.39(18) . .
O3 P2 C21 C23 -40.8(2) . .
C13 P2 C21 C23 -166.30(18) . .
C17 P2 C21 C23 79.8(2) . .
O3 P2 C21 C22 -163.88(19) . .
C13 P2 C21 C22 70.6(2) . .
C17 P2 C21 C22 -43.3(2) . .
O3 P2 C21 C24 75.9(2) . .
C13 P2 C21 C24 -49.7(2) . .
C17 P2 C21 C24 -163.59(19) . .
C29 C25 C26 C27 0.3(7) . .
C28 C25 C26 C27 -0.2(5) . .
C29 C25 C26 C28 0.4(5) . .
C25 C26 C27 C28 -0.3(8) . 3_565
C28 C26 C27 C28 -0.4(7) . 3_565
C25 C26 C27 C29 29(80) . 3_565
C28 C26 C27 C29 29(80) . 3_565
C25 C26 C27 C28 0.1(4) . .
C26 C25 C28 C29 179.5(6) . .
C29 C25 C28 C27 0.1(5) . 3_565
C26 C25 C28 C27 179.6(7) . 3_565
C29 C25 C28 C28 -177(4) . 3_565
C26 C25 C28 C28 2(3) . 3_565
C29 C25 C28 C27 -179.3(7) . .
C26 C25 C28 C27 0.1(4) . .
C29 C25 C28 C26 -179.5(6) . .
C28 C27 C28 C29 168(12) 3_565 .
C26 C27 C28 C29 -12(12) . .
C29 C27 C28 C29 169(12) 3_565 .
C28 C27 C28 C27 0.0 3_565 3_565
C26 C27 C28 C27 -179.6(6) . 3_565
C29 C27 C28 C27 0.6(6) 3_565 3_565
C28 C27 C28 C25 179.5(7) 3_565 .
C26 C27 C28 C25 -0.2(4) . .
C29 C27 C28 C25 -179.9(5) 3_565 .
C26 C27 C28 C28 -179.6(6) . 3_565
C29 C27 C28 C28 0.6(6) 3_565 3_565
C28 C27 C28 C26 179.6(6) 3_565 .
C29 C27 C28 C26 -179.8(5) 3_565 .
C27 C26 C28 C29 179.3(7) . .
C25 C26 C28 C29 -0.5(6) . .
C27 C26 C28 C27 2(4) . 3_565
C25 C26 C28 C27 -178(4) . 3_565
C27 C26 C28 C25 179.8(5) . .
C27 C26 C28 C28 0.3(5) . 3_565
C25 C26 C28 C28 -179.5(7) . 3_565
C25 C26 C28 C27 -179.8(5) . .
C27 C28 C29 C25 -179.9(5) 3_565 .
C28 C28 C29 C25 179.3(9) 3_565 .
C27 C28 C29 C25 12(12) . .
C26 C28 C29 C25 0.5(6) . .
C25 C28 C29 C27 179.9(5) . 3_565
C28 C28 C29 C27 -0.8(8) 3_565 3_565
C27 C28 C29 C27 -168(12) . 3_565
C26 C28 C29 C27 -179.5(7) . 3_565
C26 C25 C29 C28 -0.5(6) . .
C28 C25 C29 C27 -0.1(5) . 3_565
C26 C25 C29 C27 -0.6(9) . 3_565
